data_7200480
loop_
_publ_author_name
'Kuo, Chun-Jung'
'Li, Ting-Yu'
'Lien, Chia-Chun'
'Liu, Charng-Hsing'
'Wu, Fang-Iy'
'Huang, Min-Jie'

_publ_section_title
;
 Bis(phenanthroimidazolyl)biphenyl derivatives as saturated blue
 emitters for electroluminescent devices
;
_journal_issue 13
_journal_name_full 'Journal of Materials Chemistry'
_journal_page_first 1865
_journal_paper_doi 10.1039/b816327h
_journal_volume 19
_journal_year 2009
_chemical_formula_moiety 'C54 H34 N4'
_chemical_formula_sum 'C54 H34 N4'
_chemical_formula_weight 738.85
_chemical_name_systematic
;
?
;
_space_group_IT_number 2
_symmetry_cell_setting triclinic
_symmetry_space_group_name_Hall '-P 1'
_symmetry_space_group_name_H-M 'P -1'
_atom_sites_solution_hydrogens geom
_atom_sites_solution_primary direct
_atom_sites_solution_secondary difmap
_audit_creation_method SHELXL-97
_cell_angle_alpha 86.465(2)
_cell_angle_beta 82.7850(10)
_cell_angle_gamma 81.250(2)
_cell_formula_units_Z 2
_cell_length_a 8.6874(2)
_cell_length_b 13.4536(4)
_cell_length_c 16.6938(5)
_cell_measurement_reflns_used 5612
_cell_measurement_temperature 296(2)
_cell_measurement_theta_max 25
_cell_measurement_theta_min 2.5
_cell_volume 1911.34(9)
_computing_cell_refinement 'Bruker APEXII'
_computing_data_collection 'Bruker APEXII'
_computing_data_reduction 'Bruker Saint'
_computing_molecular_graphics 'Bruker Shelxtl'
_computing_publication_material 'Bruker Shelxtl'
_computing_structure_refinement 'Shelxtl-97 (Sheldrick, 2000)'
_computing_structure_solution 'Shelxtl-97 (Sheldrick, 1990)'
_diffrn_ambient_temperature 296(2)
_diffrn_measured_fraction_theta_full 0.991
_diffrn_measured_fraction_theta_max 0.991
_diffrn_measurement_device_type 'CCD area detector'
_diffrn_measurement_method 'phi and omega scans'
_diffrn_radiation_monochromator graphite
_diffrn_radiation_source 'fine-focus sealed tube'
_diffrn_radiation_type MoK\a
_diffrn_radiation_wavelength 0.71073
_diffrn_reflns_av_R_equivalents 0.1014
_diffrn_reflns_av_sigmaI/netI 0.0923
_diffrn_reflns_limit_h_max 8
_diffrn_reflns_limit_h_min -11
_diffrn_reflns_limit_k_max 17
_diffrn_reflns_limit_k_min -17
_diffrn_reflns_limit_l_max 22
_diffrn_reflns_limit_l_min -22
_diffrn_reflns_number 35997
_diffrn_reflns_theta_full 28.39
_diffrn_reflns_theta_max 28.39
_diffrn_reflns_theta_min 1.23
_exptl_absorpt_coefficient_mu 0.075
_exptl_absorpt_correction_T_max 0.95261
_exptl_absorpt_correction_T_min 0.80935
_exptl_absorpt_correction_type empirical
_exptl_crystal_colour 'pale yellow'
_exptl_crystal_density_diffrn 1.284
_exptl_crystal_density_meas ?
_exptl_crystal_density_method .
_exptl_crystal_description Lamellar
_exptl_crystal_F_000 772
_exptl_crystal_size_max 0.30
_exptl_crystal_size_mid 0.25
_exptl_crystal_size_min 0.15
_refine_diff_density_max 0.748
_refine_diff_density_min -0.748
_refine_diff_density_rms 0.231
_refine_ls_extinction_coef 0.109(6)
_refine_ls_extinction_expression Fc^*^=kFc[1+0.001xFc^2^\l^3^/sin(2\q)]^-1/4^
_refine_ls_extinction_method SHELXL
_refine_ls_goodness_of_fit_ref 0.864
_refine_ls_hydrogen_treatment constr
_refine_ls_matrix_type full
_refine_ls_number_parameters 524
_refine_ls_number_reflns 9503
_refine_ls_number_restraints 0
_refine_ls_restrained_S_all 0.864
_refine_ls_R_factor_all 0.1347
_refine_ls_R_factor_gt 0.0673
_refine_ls_shift/su_max 0.000
_refine_ls_shift/su_mean 0.000
_refine_ls_structure_factor_coef Fsqd
_refine_ls_weighting_details 'calc w=1/[\s^2^(Fo^2^)+(0.1025P)^2^+0.0000P] where P=(Fo^2^+2Fc^2^)/3'
_refine_ls_weighting_scheme calc
_refine_ls_wR_factor_gt 0.1370
_refine_ls_wR_factor_ref 0.1900
_reflns_number_gt 4013
_reflns_number_total 9503
_reflns_threshold_expression >2sigma(I)
_cod_data_source_file b816327h.txt
_cod_data_source_block 08ja60_0m
_cod_depositor_comments
;
The following automatic conversions were performed:
'_symmetry_cell_setting' value 'Triclinic' changed to 'triclinic'
according to '/home/saulius/struct/CIF-dictionaries/cif_core.dic'
dictionary named 'cif_core.dic' version 2.4.1 from 2010-06-29.

Automatic conversion script
Id: cif_fix_enum 1527 2010-12-29 10:47:43Z saulius 
;
_cod_original_sg_symbol_H-M P-1
_cod_database_code 7200480

loop_
_symmetry_equiv_pos_as_xyz
'x, y, z'
'-x, -y, -z'

loop_
_atom_site_label
_atom_site_type_symbol
_atom_site_fract_x
_atom_site_fract_y
_atom_site_fract_z
_atom_site_U_iso_or_equiv
_atom_site_adp_type
_atom_site_occupancy
_atom_site_symmetry_multiplicity
_atom_site_calc_flag
_atom_site_refinement_flags
_atom_site_disorder_assembly
_atom_site_disorder_group
C1 C 0.9602(2) 0.49698(15) 0.16519(11) 0.0491(5) Uani 1 1 d . . .
C2 C 0.8990(2) 0.40316(15) 0.18135(12) 0.0538(5) Uani 1 1 d . . .
C3 C 0.7624(3) 0.38102(18) 0.15302(15) 0.0760(7) Uani 1 1 d . . .
H3 H 0.7036 0.4299 0.1231 0.091 Uiso 1 1 calc R . .
C4 C 0.7155(4) 0.2889(2) 0.16893(17) 0.0920(9) Uani 1 1 d . . .
H4 H 0.6251 0.2753 0.1499 0.110 Uiso 1 1 calc R . .
C5 C 0.8020(4) 0.21602(19) 0.21319(16) 0.0854(8) Uani 1 1 d . . .
H5 H 0.7705 0.1529 0.2229 0.102 Uiso 1 1 calc R . .
C6 C 0.9328(3) 0.23501(17) 0.24289(14) 0.0702(7) Uani 1 1 d . . .
H6 H 0.9885 0.1847 0.2730 0.084 Uiso 1 1 calc R . .
C7 C 0.9862(3) 0.32963(16) 0.22910(12) 0.0560(6) Uani 1 1 d . . .
C8 C 1.1246(3) 0.35085(16) 0.26305(12) 0.0587(6) Uani 1 1 d . . .
C9 C 1.2069(3) 0.28229(19) 0.31422(15) 0.0819(8) Uani 1 1 d . . .
H9 H 1.1739 0.2201 0.3275 0.098 Uiso 1 1 calc R . .
C10 C 1.3334(4) 0.3044(2) 0.34483(19) 0.1040(10) Uani 1 1 d . . .
H10 H 1.3847 0.2576 0.3795 0.125 Uiso 1 1 calc R . .
C11 C 1.3889(3) 0.3957(2) 0.32580(19) 0.1007(9) Uani 1 1 d . . .
H11 H 1.4778 0.4090 0.3465 0.121 Uiso 1 1 calc R . .
C12 C 1.3114(3) 0.46572(19) 0.27616(15) 0.0773(7) Uani 1 1 d . . .
H12 H 1.3471 0.5271 0.2631 0.093 Uiso 1 1 calc R . .
C13 C 1.1786(2) 0.44436(16) 0.24543(12) 0.0564(6) Uani 1 1 d . . .
C14 C 1.0920(2) 0.51659(15) 0.19511(12) 0.0503(5) Uani 1 1 d . . .
C15 C 1.0185(2) 0.64784(15) 0.12266(12) 0.0507(5) Uani 1 1 d . . .
C16 C 1.0129(2) 0.74881(15) 0.08352(12) 0.0502(5) Uani 1 1 d . . .
C17 C 1.0732(2) 0.82040(17) 0.11999(14) 0.0631(6) Uani 1 1 d . . .
H17 H 1.1184 0.8031 0.1675 0.076 Uiso 1 1 calc R . .
C18 C 1.0685(2) 0.91754(17) 0.08781(15) 0.0669(7) Uani 1 1 d . . .
H18 H 1.1092 0.9643 0.1147 0.080 Uiso 1 1 calc R . .
C19 C 1.0052(2) 0.94751(15) 0.01685(12) 0.0489(5) Uani 1 1 d . . .
C20 C 0.9523(3) 0.87378(18) -0.02079(14) 0.0802(8) Uani 1 1 d . . .
H20 H 0.9127 0.8901 -0.0699 0.096 Uiso 1 1 calc R . .
C21 C 0.9551(3) 0.77720(18) 0.01075(15) 0.0813(8) Uani 1 1 d . . .
H21 H 0.9176 0.7300 -0.0172 0.098 Uiso 1 1 calc R . .
C22 C 0.7659(2) 0.60350(14) 0.08248(12) 0.0475(5) Uani 1 1 d . . .
C23 C 0.6340(2) 0.64549(17) 0.12839(13) 0.0628(6) Uani 1 1 d . . .
H23 H 0.6383 0.6601 0.1817 0.075 Uiso 1 1 calc R . .
C24 C 0.4946(3) 0.6662(2) 0.09567(17) 0.0806(8) Uani 1 1 d . . .
H24 H 0.4047 0.6952 0.1269 0.097 Uiso 1 1 calc R . .
C25 C 0.4874(3) 0.6443(2) 0.01775(17) 0.0772(7) Uani 1 1 d . . .
H25 H 0.3929 0.6590 -0.0043 0.093 Uiso 1 1 calc R . .
C26 C 0.6178(3) 0.60121(19) -0.02753(15) 0.0759(7) Uani 1 1 d . . .
H26 H 0.6125 0.5860 -0.0806 0.091 Uiso 1 1 calc R . .
C27 C 0.7584(3) 0.57967(17) 0.00441(13) 0.0645(6) Uani 1 1 d . . .
H27 H 0.8475 0.5492 -0.0267 0.077 Uiso 1 1 calc R . .
C28 C 0.3094(2) 0.86806(17) 0.33434(13) 0.0551(6) Uani 1 1 d . . .
C29 C 0.4668(2) 0.81348(18) 0.32644(14) 0.0638(6) Uani 1 1 d . . .
C30 C 0.5206(3) 0.7308(2) 0.37578(17) 0.0917(9) Uani 1 1 d . . .
H30 H 0.4509 0.7051 0.4158 0.110 Uiso 1 1 calc R . .
C31 C 0.6747(4) 0.6871(3) 0.3659(2) 0.1128(11) Uani 1 1 d . . .
H31 H 0.7084 0.6325 0.3995 0.135 Uiso 1 1 calc R . .
C32 C 0.7781(3) 0.7227(3) 0.3081(2) 0.1037(11) Uani 1 1 d . . .
H32 H 0.8823 0.6926 0.3019 0.124 Uiso 1 1 calc R . .
C33 C 0.7295(3) 0.8026(2) 0.25875(18) 0.0864(9) Uani 1 1 d . . .
H33 H 0.8023 0.8262 0.2193 0.104 Uiso 1 1 calc R . .
C34 C 0.5728(2) 0.85101(19) 0.26527(15) 0.0666(7) Uani 1 1 d . . .
C35 C 0.5234(2) 0.9376(2) 0.21238(14) 0.0668(7) Uani 1 1 d . . .
C36 C 0.6233(3) 0.9724(3) 0.14842(18) 0.0949(9) Uani 1 1 d . . .
H36 H 0.7248 0.9385 0.1379 0.114 Uiso 1 1 calc R . .
C37 C 0.5770(4) 1.0544(3) 0.10099(19) 0.1039(10) Uani 1 1 d . . .
H37 H 0.6465 1.0751 0.0585 0.125 Uiso 1 1 calc R . .
C38 C 0.4278(3) 1.1072(2) 0.11531(16) 0.0891(8) Uani 1 1 d . . .
H38 H 0.3973 1.1642 0.0834 0.107 Uiso 1 1 calc R . .
C39 C 0.3254(3) 1.07491(19) 0.17686(14) 0.0681(7) Uani 1 1 d . . .
H39 H 0.2246 1.1101 0.1865 0.082 Uiso 1 1 calc R . .
C40 C 0.3701(2) 0.99013(18) 0.22517(13) 0.0567(6) Uani 1 1 d . . .
C41 C 0.2638(2) 0.95150(16) 0.28765(12) 0.0510(5) Uani 1 1 d . . .
C42 C 0.0602(2) 0.92940(15) 0.36945(12) 0.0486(5) Uani 1 1 d . . .
C43 C -0.1010(2) 0.94496(14) 0.41026(11) 0.0451(5) Uani 1 1 d . . .
C44 C -0.2180(2) 0.99363(15) 0.36689(12) 0.0509(5) Uani 1 1 d . . .
H44 H -0.1923 1.0127 0.3129 0.061 Uiso 1 1 calc R . .
C45 C -0.3714(2) 1.01475(15) 0.40115(12) 0.0525(5) Uani 1 1 d . . .
H45 H -0.4463 1.0475 0.3697 0.063 Uiso 1 1 calc R . .
C46 C -0.4170(2) 0.98859(14) 0.48113(11) 0.0422(5) Uani 1 1 d . . .
C47 C -0.2982(2) 0.94005(16) 0.52453(12) 0.0560(6) Uani 1 1 d . . .
H47 H -0.3234 0.9214 0.5786 0.067 Uiso 1 1 calc R . .
C48 C -0.1451(2) 0.91874(16) 0.49033(12) 0.0586(6) Uani 1 1 d . . .
H48 H -0.0698 0.8861 0.5217 0.070 Uiso 1 1 calc R . .
C49 C 0.1666(2) 0.76697(16) 0.44133(13) 0.0540(5) Uani 1 1 d . . .
C50 C 0.1341(3) 0.6811(2) 0.41195(18) 0.0825(8) Uani 1 1 d . . .
H50 H 0.1118 0.6805 0.3589 0.099 Uiso 1 1 calc R . .
C51 C 0.1345(4) 0.5958(3) 0.4609(3) 0.1191(11) Uani 1 1 d . . .
H51 H 0.1132 0.5368 0.4410 0.143 Uiso 1 1 calc R . .
C52 C 0.1660(4) 0.5969(3) 0.5388(3) 0.1258(14) Uani 1 1 d . . .
H52 H 0.1633 0.5392 0.5724 0.151 Uiso 1 1 calc R . .
C53 C 0.2016(3) 0.6823(3) 0.56774(17) 0.1011(10) Uani 1 1 d . . .
H53 H 0.2255 0.6823 0.6205 0.121 Uiso 1 1 calc R . .
C54 C 0.2022(3) 0.7690(2) 0.51859(14) 0.0713(7) Uani 1 1 d . . .
H54 H 0.2263 0.8275 0.5378 0.086 Uiso 1 1 calc R . .
N1 N 1.12688(18) 0.61023(13) 0.16886(10) 0.0549(5) Uani 1 1 d . . .
N2 N 0.91198(18) 0.58176(12) 0.11751(9) 0.0506(4) Uani 1 1 d . . .
N3 N 0.10926(17) 0.99000(13) 0.30994(10) 0.0514(4) Uani 1 1 d . . .
N4 N 0.17734(18) 0.85300(13) 0.38748(10) 0.0536(5) Uani 1 1 d . . .

loop_
_atom_site_aniso_label
_atom_site_aniso_U_11
_atom_site_aniso_U_22
_atom_site_aniso_U_33
_atom_site_aniso_U_23
_atom_site_aniso_U_13
_atom_site_aniso_U_12
C1 0.0543(12) 0.0426(12) 0.0456(12) 0.0072(9) 0.0000(9) -0.0007(9)
C2 0.0675(14) 0.0430(13) 0.0484(12) 0.0069(10) -0.0029(10) -0.0065(11)
C3 0.0940(19) 0.0553(16) 0.0853(17) 0.0195(13) -0.0324(14) -0.0229(13)
C4 0.119(2) 0.0650(18) 0.104(2) 0.0278(16) -0.0440(18) -0.0392(16)
C5 0.122(2) 0.0558(17) 0.0852(19) 0.0180(14) -0.0261(17) -0.0332(16)
C6 0.0935(19) 0.0489(15) 0.0625(15) 0.0153(12) -0.0028(13) -0.0039(13)
C7 0.0659(14) 0.0481(14) 0.0487(12) 0.0073(10) 0.0011(10) -0.0023(10)
C8 0.0653(14) 0.0503(14) 0.0528(13) 0.0089(11) 0.0004(11) 0.0061(11)
C9 0.0897(19) 0.0645(17) 0.0889(19) 0.0209(14) -0.0262(15) -0.0001(14)
C10 0.107(2) 0.082(2) 0.121(3) 0.0347(19) -0.047(2) 0.0022(18)
C11 0.0784(19) 0.098(2) 0.127(2) 0.020(2) -0.0451(17) 0.0004(17)
C12 0.0645(15) 0.0718(18) 0.0938(18) 0.0139(14) -0.0224(13) -0.0002(13)
C13 0.0500(12) 0.0568(15) 0.0555(13) 0.0053(11) -0.0012(10) 0.0071(10)
C14 0.0471(12) 0.0473(13) 0.0516(12) 0.0050(10) 0.0020(9) -0.0005(9)
C15 0.0442(11) 0.0473(13) 0.0565(13) 0.0071(10) 0.0030(9) -0.0048(10)
C16 0.0414(11) 0.0448(13) 0.0598(13) 0.0081(10) 0.0041(9) -0.0040(9)
C17 0.0500(13) 0.0598(15) 0.0833(16) 0.0232(13) -0.0242(11) -0.0170(11)
C18 0.0602(14) 0.0562(15) 0.0912(17) 0.0210(13) -0.0294(12) -0.0237(11)
C19 0.0377(11) 0.0490(13) 0.0568(13) 0.0115(10) 0.0037(9) -0.0094(9)
C20 0.132(2) 0.0567(16) 0.0573(14) 0.0147(12) -0.0245(15) -0.0279(15)
C21 0.135(2) 0.0523(16) 0.0637(15) 0.0104(13) -0.0258(15) -0.0292(15)
C22 0.0499(12) 0.0392(12) 0.0521(13) 0.0057(9) -0.0058(10) -0.0056(9)
C23 0.0540(14) 0.0737(16) 0.0619(14) -0.0128(12) 0.0000(11) -0.0148(11)
C24 0.0489(14) 0.093(2) 0.100(2) -0.0171(16) -0.0048(13) -0.0093(13)
C25 0.0625(16) 0.0835(19) 0.090(2) 0.0078(16) -0.0256(14) -0.0168(14)
C26 0.0837(18) 0.0849(19) 0.0624(15) 0.0019(14) -0.0236(14) -0.0120(15)
C27 0.0690(15) 0.0665(16) 0.0547(14) -0.0026(12) -0.0077(11) 0.0012(12)
C28 0.0401(11) 0.0625(15) 0.0592(13) -0.0080(11) -0.0013(10) 0.0012(10)
C29 0.0431(12) 0.0732(17) 0.0726(15) -0.0208(13) -0.0092(11) 0.0083(11)
C30 0.0588(15) 0.105(2) 0.099(2) 0.0010(17) -0.0106(14) 0.0258(14)
C31 0.070(2) 0.136(3) 0.118(3) -0.016(2) -0.0202(19) 0.0444(19)
C32 0.0476(16) 0.140(3) 0.119(3) -0.051(2) -0.0230(17) 0.0292(17)
C33 0.0434(14) 0.115(2) 0.101(2) -0.0521(19) -0.0007(13) 0.0000(14)
C34 0.0402(12) 0.0829(18) 0.0776(16) -0.0356(14) -0.0018(11) -0.0030(11)
C35 0.0439(12) 0.0860(19) 0.0716(16) -0.0297(14) 0.0092(11) -0.0150(12)
C36 0.0558(16) 0.121(3) 0.103(2) -0.024(2) 0.0276(15) -0.0188(16)
C37 0.080(2) 0.131(3) 0.097(2) -0.008(2) 0.0347(17) -0.037(2)
C38 0.0812(19) 0.100(2) 0.0842(19) 0.0023(16) 0.0172(15) -0.0321(16)
C39 0.0563(14) 0.0820(18) 0.0657(15) -0.0072(14) 0.0080(12) -0.0198(12)
C40 0.0459(12) 0.0697(16) 0.0556(13) -0.0150(12) 0.0035(10) -0.0145(11)
C41 0.0375(11) 0.0598(14) 0.0539(12) -0.0062(11) -0.0006(9) -0.0044(9)
C42 0.0395(11) 0.0509(13) 0.0523(12) 0.0029(10) -0.0047(9) 0.0004(9)
C43 0.0364(10) 0.0438(12) 0.0530(12) 0.0022(9) -0.0013(9) -0.0034(8)
C44 0.0437(11) 0.0572(14) 0.0480(12) 0.0081(10) -0.0011(9) -0.0027(9)
C45 0.0382(11) 0.0605(14) 0.0551(13) 0.0097(10) -0.0072(9) 0.0015(9)
C46 0.0360(9) 0.0402(11) 0.0502(12) 0.0030(9) -0.0045(8) -0.0068(8)
C47 0.0446(12) 0.0668(15) 0.0504(12) 0.0160(11) 0.0004(9) -0.0008(10)
C48 0.0399(11) 0.0709(15) 0.0586(14) 0.0165(11) -0.0053(10) 0.0042(10)
C49 0.0455(11) 0.0495(14) 0.0638(14) 0.0026(11) -0.0093(10) 0.0035(10)
C50 0.0831(18) 0.0628(18) 0.105(2) 0.0012(17) -0.0282(15) -0.0095(14)
C51 0.125(3) 0.068(2) 0.166(4) 0.009(2) -0.021(3) -0.0208(19)
C52 0.125(3) 0.078(3) 0.152(4) 0.045(3) 0.018(3) 0.011(2)
C53 0.099(2) 0.110(3) 0.0684(18) 0.0229(19) 0.0046(15) 0.042(2)
C54 0.0712(16) 0.0700(17) 0.0655(16) -0.0045(13) -0.0109(12) 0.0152(12)
N1 0.0445(10) 0.0514(11) 0.0642(11) 0.0116(9) -0.0012(8) -0.0021(8)
N2 0.0535(10) 0.0420(10) 0.0538(10) 0.0083(8) -0.0049(8) -0.0047(8)
N3 0.0383(9) 0.0573(11) 0.0546(10) 0.0018(9) 0.0024(7) -0.0023(8)
N4 0.0397(9) 0.0546(11) 0.0613(11) 0.0064(9) -0.0019(8) 0.0029(8)

loop_
_atom_type_symbol
_atom_type_description
_atom_type_scat_dispersion_real
_atom_type_scat_dispersion_imag
_atom_type_scat_source
C C 0.0033 0.0016 'International Tables Vol C Tables 4.2.6.8 and 6.1.1.4'
H H 0.0000 0.0000 'International Tables Vol C Tables 4.2.6.8 and 6.1.1.4'
N N 0.0061 0.0033 'International Tables Vol C Tables 4.2.6.8 and 6.1.1.4'

loop_
_geom_angle_atom_site_label_1
_geom_angle_atom_site_label_2
_geom_angle_atom_site_label_3
_geom_angle
_geom_angle_site_symmetry_1
_geom_angle_site_symmetry_3
_geom_angle_publ_flag
C14 C1 N2 105.59(17) . . ?
C14 C1 C2 123.04(18) . . ?
N2 C1 C2 131.32(19) . . ?
C3 C2 C7 119.5(2) . . ?
C3 C2 C1 124.65(19) . . ?
C7 C2 C1 115.80(19) . . ?
C4 C3 C2 120.9(2) . . ?
C4 C3 H3 119.6 . . ?
C2 C3 H3 119.6 . . ?
C3 C4 C5 120.0(3) . . ?
C3 C4 H4 120.0 . . ?
C5 C4 H4 120.0 . . ?
C6 C5 C4 120.9(2) . . ?
C6 C5 H5 119.5 . . ?
C4 C5 H5 119.5 . . ?
C5 C6 C7 121.6(2) . . ?
C5 C6 H6 119.2 . . ?
C7 C6 H6 119.2 . . ?
C6 C7 C2 117.0(2) . . ?
C6 C7 C8 121.5(2) . . ?
C2 C7 C8 121.49(19) . . ?
C9 C8 C13 117.2(2) . . ?
C9 C8 C7 122.8(2) . . ?
C13 C8 C7 120.08(19) . . ?
C10 C9 C8 121.3(3) . . ?
C10 C9 H9 119.4 . . ?
C8 C9 H9 119.4 . . ?
C9 C10 C11 121.6(3) . . ?
C9 C10 H10 119.2 . . ?
C11 C10 H10 119.2 . . ?
C12 C11 C10 119.3(3) . . ?
C12 C11 H11 120.3 . . ?
C10 C11 H11 120.3 . . ?
C11 C12 C13 119.6(3) . . ?
C11 C12 H12 120.2 . . ?
C13 C12 H12 120.2 . . ?
C12 C13 C8 121.1(2) . . ?
C12 C13 C14 121.3(2) . . ?
C8 C13 C14 117.6(2) . . ?
C1 C14 N1 111.16(17) . . ?
C1 C14 C13 121.88(19) . . ?
N1 C14 C13 126.95(19) . . ?
N1 C15 N2 111.96(17) . . ?
N1 C15 C16 122.50(18) . . ?
N2 C15 C16 125.53(18) . . ?
C17 C16 C21 116.8(2) . . ?
C17 C16 C15 118.24(19) . . ?
C21 C16 C15 125.0(2) . . ?
C16 C17 C18 121.5(2) . . ?
C16 C17 H17 119.3 . . ?
C18 C17 H17 119.3 . . ?
C17 C18 C19 122.0(2) . . ?
C17 C18 H18 119.0 . . ?
C19 C18 H18 119.0 . . ?
C20 C19 C18 115.7(2) . . ?
C20 C19 C19 121.9(2) . 2_775 ?
C18 C19 C19 122.4(2) . 2_775 ?
C21 C20 C19 122.9(2) . . ?
C21 C20 H20 118.5 . . ?
C19 C20 H20 118.5 . . ?
C20 C21 C16 121.0(2) . . ?
C20 C21 H21 119.5 . . ?
C16 C21 H21 119.5 . . ?
C23 C22 C27 119.98(19) . . ?
C23 C22 N2 119.39(18) . . ?
C27 C22 N2 120.60(18) . . ?
C22 C23 C24 119.8(2) . . ?
C22 C23 H23 120.1 . . ?
C24 C23 H23 120.1 . . ?
C25 C24 C23 120.4(2) . . ?
C25 C24 H24 119.8 . . ?
C23 C24 H24 119.8 . . ?
C26 C25 C24 119.9(2) . . ?
C26 C25 H25 120.1 . . ?
C24 C25 H25 120.1 . . ?
C25 C26 C27 120.5(2) . . ?
C25 C26 H26 119.7 . . ?
C27 C26 H26 119.7 . . ?
C22 C27 C26 119.4(2) . . ?
C22 C27 H27 120.3 . . ?
C26 C27 H27 120.3 . . ?
C41 C28 N4 105.55(17) . . ?
C41 C28 C29 123.5(2) . . ?
N4 C28 C29 131.0(2) . . ?
C30 C29 C34 119.2(2) . . ?
C30 C29 C28 125.3(2) . . ?
C34 C29 C28 115.5(2) . . ?
C31 C30 C29 120.9(3) . . ?
C31 C30 H30 119.6 . . ?
C29 C30 H30 119.6 . . ?
C32 C31 C30 120.7(3) . . ?
C32 C31 H31 119.6 . . ?
C30 C31 H31 119.6 . . ?
C31 C32 C33 119.9(3) . . ?
C31 C32 H32 120.0 . . ?
C33 C32 H32 120.0 . . ?
C32 C33 C34 122.4(3) . . ?
C32 C33 H33 118.8 . . ?
C34 C33 H33 118.8 . . ?
C29 C34 C33 116.9(3) . . ?
C29 C34 C35 121.5(2) . . ?
C33 C34 C35 121.6(2) . . ?
C36 C35 C40 117.1(3) . . ?
C36 C35 C34 122.6(2) . . ?
C40 C35 C34 120.3(2) . . ?
C37 C36 C35 122.0(3) . . ?
C37 C36 H36 119.0 . . ?
C35 C36 H36 119.0 . . ?
C36 C37 C38 120.6(3) . . ?
C36 C37 H37 119.7 . . ?
C38 C37 H37 119.7 . . ?
C39 C38 C37 119.3(3) . . ?
C39 C38 H38 120.3 . . ?
C37 C38 H38 120.3 . . ?
C38 C39 C40 120.8(2) . . ?
C38 C39 H39 119.6 . . ?
C40 C39 H39 119.6 . . ?
C39 C40 C35 120.2(2) . . ?
C39 C40 C41 122.3(2) . . ?
C35 C40 C41 117.5(2) . . ?
C28 C41 N3 111.13(17) . . ?
C28 C41 C40 121.56(19) . . ?
N3 C41 C40 127.3(2) . . ?
N3 C42 N4 111.87(16) . . ?
N3 C42 C43 122.20(17) . . ?
N4 C42 C43 125.92(18) . . ?
C44 C43 C48 116.71(17) . . ?
C44 C43 C42 118.01(17) . . ?
C48 C43 C42 125.21(17) . . ?
C45 C44 C43 121.97(18) . . ?
C45 C44 H44 119.0 . . ?
C43 C44 H44 119.0 . . ?
C44 C45 C46 121.84(17) . . ?
C44 C45 H45 119.1 . . ?
C46 C45 H45 119.1 . . ?
C45 C46 C47 115.81(17) . . ?
C45 C46 C46 122.2(2) . 2_476 ?
C47 C46 C46 122.0(2) . 2_476 ?
C48 C47 C46 122.40(18) . . ?
C48 C47 H47 118.8 . . ?
C46 C47 H47 118.8 . . ?
C47 C48 C43 121.27(18) . . ?
C47 C48 H48 119.4 . . ?
C43 C48 H48 119.4 . . ?
C50 C49 C54 121.1(2) . . ?
C50 C49 N4 118.6(2) . . ?
C54 C49 N4 120.0(2) . . ?
C49 C50 C51 119.6(3) . . ?
C49 C50 H50 120.2 . . ?
C51 C50 H50 120.2 . . ?
C52 C51 C50 120.1(3) . . ?
C52 C51 H51 119.9 . . ?
C50 C51 H51 119.9 . . ?
C51 C52 C53 120.3(3) . . ?
C51 C52 H52 119.9 . . ?
C53 C52 H52 119.9 . . ?
C52 C53 C54 120.1(3) . . ?
C52 C53 H53 120.0 . . ?
C54 C53 H53 120.0 . . ?
C49 C54 C53 118.8(3) . . ?
C49 C54 H54 120.6 . . ?
C53 C54 H54 120.6 . . ?
C15 N1 C14 105.48(16) . . ?
C15 N2 C1 105.81(15) . . ?
C15 N2 C22 126.91(16) . . ?
C1 N2 C22 126.40(16) . . ?
C42 N3 C41 105.29(16) . . ?
C42 N4 C28 106.15(17) . . ?
C42 N4 C49 128.75(16) . . ?
C28 N4 C49 124.63(16) . . ?

loop_
_geom_bond_atom_site_label_1
_geom_bond_atom_site_label_2
_geom_bond_distance
_geom_bond_site_symmetry_2
_geom_bond_publ_flag
C1 C14 1.372(3) . ?
C1 N2 1.392(2) . ?
C1 C2 1.440(3) . ?
C2 C3 1.409(3) . ?
C2 C7 1.419(3) . ?
C3 C4 1.363(3) . ?
C3 H3 0.9300 . ?
C4 C5 1.378(3) . ?
C4 H4 0.9300 . ?
C5 C6 1.359(3) . ?
C5 H5 0.9300 . ?
C6 C7 1.416(3) . ?
C6 H6 0.9300 . ?
C7 C8 1.465(3) . ?
C8 C9 1.396(3) . ?
C8 C13 1.410(3) . ?
C9 C10 1.348(4) . ?
C9 H9 0.9300 . ?
C10 C11 1.391(4) . ?
C10 H10 0.9300 . ?
C11 C12 1.371(3) . ?
C11 H11 0.9300 . ?
C12 C13 1.394(3) . ?
C12 H12 0.9300 . ?
C13 C14 1.433(3) . ?
C14 N1 1.373(2) . ?
C15 N1 1.314(2) . ?
C15 N2 1.391(2) . ?
C15 C16 1.467(3) . ?
C16 C17 1.371(3) . ?
C16 C21 1.382(3) . ?
C17 C18 1.379(3) . ?
C17 H17 0.9300 . ?
C18 C19 1.380(3) . ?
C18 H18 0.9300 . ?
C19 C20 1.370(3) . ?
C19 C19 1.482(4) 2_775 ?
C20 C21 1.369(3) . ?
C20 H20 0.9300 . ?
C21 H21 0.9300 . ?
C22 C23 1.362(3) . ?
C22 C27 1.373(3) . ?
C22 N2 1.446(2) . ?
C23 C24 1.374(3) . ?
C23 H23 0.9300 . ?
C24 C25 1.362(3) . ?
C24 H24 0.9300 . ?
C25 C26 1.353(3) . ?
C25 H25 0.9300 . ?
C26 C27 1.377(3) . ?
C26 H26 0.9300 . ?
C27 H27 0.9300 . ?
C28 C41 1.364(3) . ?
C28 N4 1.392(2) . ?
C28 C29 1.445(3) . ?
C29 C30 1.400(3) . ?
C29 C34 1.409(3) . ?
C30 C31 1.372(4) . ?
C30 H30 0.9300 . ?
C31 C32 1.351(4) . ?
C31 H31 0.9300 . ?
C32 C33 1.360(4) . ?
C32 H32 0.9300 . ?
C33 C34 1.411(3) . ?
C33 H33 0.9300 . ?
C34 C35 1.462(3) . ?
C35 C36 1.394(3) . ?
C35 C40 1.407(3) . ?
C36 C37 1.357(4) . ?
C36 H36 0.9300 . ?
C37 C38 1.380(4) . ?
C37 H37 0.9300 . ?
C38 C39 1.367(3) . ?
C38 H38 0.9300 . ?
C39 C40 1.390(3) . ?
C39 H39 0.9300 . ?
C40 C41 1.431(3) . ?
C41 N3 1.377(2) . ?
C42 N3 1.316(2) . ?
C42 N4 1.380(2) . ?
C42 C43 1.469(3) . ?
C43 C44 1.382(2) . ?
C43 C48 1.383(3) . ?
C44 C45 1.377(3) . ?
C44 H44 0.9300 . ?
C45 C46 1.384(3) . ?
C45 H45 0.9300 . ?
C46 C47 1.393(2) . ?
C46 C46 1.494(3) 2_476 ?
C47 C48 1.375(3) . ?
C47 H47 0.9300 . ?
C48 H48 0.9300 . ?
C49 C50 1.364(3) . ?
C49 C54 1.366(3) . ?
C49 N4 1.428(3) . ?
C50 C51 1.367(4) . ?
C50 H50 0.9300 . ?
C51 C52 1.364(5) . ?
C51 H51 0.9300 . ?
C52 C53 1.365(5) . ?
C52 H52 0.9300 . ?
C53 C54 1.384(4) . ?
C53 H53 0.9300 . ?
C54 H54 0.9300 . ?
